data_4109807
loop_
_publ_author_name
'Jeanet Conradie'
'Duncan A. Quarless'
'Hua-Fen Hsu'
'Todd C. Harrop'
'Stephen J. Lippard'
'Stephen A. Koch'
'Abhik Ghosh'

_publ_contact_author_address
;Department of Chemistry
SUNY at Stony Brook
Stony Brook, NY 11794-3400
;
_publ_contact_author_email stephen.koch@sunysb.edu
_publ_contact_author_fax 631-632-7960
_publ_contact_author_name 'Stephen Koch'
_publ_contact_author_phone 631-632-7944
_publ_section_title
;
 Electronic Structure and FeNO Conformation of Nonheme Iron-Thiolate-NO
 Complexes: An Experimental and DFT Study
;
_journal_name_full 'Journal of the American Chemical Society'
_journal_page_first 10446
_journal_page_last 10456
_journal_paper_doi 10.1021/ja0719982
_journal_volume 129
_journal_year 2007
_chemical_compound_source 'synthesis as described'
_chemical_formula_moiety 'Fe1 S3 N2 O1 C21 H18 +, C4 H12 N1 -, C1 H4 O1'
_chemical_formula_sum 'C26 H34 Fe N3 O2 S3'
_chemical_formula_weight 572.59
_chemical_name_common '[Me4N]Fe(NS3)(NO)]'
_chemical_name_systematic 'tetramethylammonium iron-tri-(2-thiobenzyl)aminenitrosyl'
_space_group_IT_number 14
_symmetry_cell_setting monoclinic
_symmetry_Int_Tables_number 14
_symmetry_space_group_name_Hall '-P 2ybc'
_symmetry_space_group_name_H-M 'P 1 21/c 1'
_atom_sites_solution_hydrogens geom
_atom_sites_solution_primary direct
_atom_sites_solution_secondary difmap
_audit_creation_method SHELXL-97
_cell_angle_alpha 90.00
_cell_angle_beta 114.0510(10)
_cell_angle_gamma 90.00
_cell_formula_units_Z 4
_cell_length_a 16.748(2)
_cell_length_b 10.335(2)
_cell_length_c 17.844(2)
_cell_measurement_reflns_used 25
_cell_measurement_temperature 293(2)
_cell_measurement_theta_max 12
_cell_measurement_theta_min 10
_cell_volume 2820.5(7)
_computing_cell_refinement 'CAD4 Express (Enraf Nonius, 1994)'
_computing_data_collection 'CAD4 Express (Enraf Nonius, 1994)'
_computing_data_reduction 'XCAD4 (Harms & Wocadlo, 1995)'
_computing_molecular_graphics 'Ortep-3 for Windows (Farrugia, 1997)'
_computing_publication_material 'WinGX publication routines (Farrugia, 1999)'
_computing_structure_refinement 'SHELXL-97 (Sheldrick, 1997)'
_computing_structure_solution 'SHELXS-97 (Sheldrick, 1997)'
_diffrn_ambient_temperature 293(2)
_diffrn_measured_fraction_theta_full 0.991
_diffrn_measured_fraction_theta_max 0.991
_diffrn_measurement_device_type 'Enraf Nonius TurboCAD4'
_diffrn_measurement_method 'non-profiled omega/2theta scans'
_diffrn_radiation_monochromator graphite
_diffrn_radiation_probe x-ray
_diffrn_radiation_type MoK\a
_diffrn_radiation_wavelength 0.71069
_diffrn_reflns_av_R_equivalents 0.0000
_diffrn_reflns_av_sigmaI/netI 0.0817
_diffrn_reflns_limit_h_max 17
_diffrn_reflns_limit_h_min -19
_diffrn_reflns_limit_k_max 11
_diffrn_reflns_limit_k_min 0
_diffrn_reflns_limit_l_max 20
_diffrn_reflns_limit_l_min 0
_diffrn_reflns_number 4401
_diffrn_reflns_theta_full 24.00
_diffrn_reflns_theta_max 24.00
_diffrn_reflns_theta_min 2.30
_diffrn_source 'fine-focus sealed tube'
_diffrn_standards_decay_% 6
_diffrn_standards_interval_time 60
_diffrn_standards_number 3
_exptl_absorpt_coefficient_mu 0.784
_exptl_absorpt_correction_T_max 0.7988
_exptl_absorpt_correction_T_min 0.7988
_exptl_absorpt_correction_type none
_exptl_crystal_colour brown
_exptl_crystal_density_diffrn 1.348
_exptl_crystal_description prism
_exptl_crystal_F_000 1204
_exptl_crystal_size_max 0.30
_exptl_crystal_size_mid 0.30
_exptl_crystal_size_min 0.30
_refine_diff_density_max 0.357
_refine_diff_density_min -0.398
_refine_diff_density_rms 0.067
_refine_ls_extinction_method none
_refine_ls_goodness_of_fit_ref 1.038
_refine_ls_hydrogen_treatment constr
_refine_ls_matrix_type full
_refine_ls_number_parameters 333
_refine_ls_number_reflns 4401
_refine_ls_number_restraints 0
_refine_ls_restrained_S_all 1.038
_refine_ls_R_factor_all 0.1294
_refine_ls_R_factor_gt 0.0633
_refine_ls_shift/su_max 0.000
_refine_ls_shift/su_mean 0.000
_refine_ls_structure_factor_coef Fsqd
_refine_ls_weighting_details 'calc w=1/[\s^2^(Fo^2^)+(0.0654P)^2^+0.3941P] where P=(Fo^2^+2Fc^2^)/3'
_refine_ls_weighting_scheme calc
_refine_ls_wR_factor_gt 0.1301
_refine_ls_wR_factor_ref 0.1493
_reflns_number_gt 2412
_reflns_number_total 4401
_reflns_threshold_expression >2sigma(I)
_cod_data_source_file ja0719982si20070321_092451.cif
_cod_data_source_block fens3no
_cod_original_sg_symbol_H-M 'P 21/c'
_cod_database_code 4109807

loop_
_symmetry_equiv_pos_as_xyz
'x, y, z'
'-x, y+1/2, -z+1/2'
'-x, -y, -z'
'x, -y-1/2, z-1/2'

loop_
_atom_site_label
_atom_site_type_symbol
_atom_site_fract_x
_atom_site_fract_y
_atom_site_fract_z
_atom_site_U_iso_or_equiv
_atom_site_adp_type
_atom_site_occupancy
_atom_site_symmetry_multiplicity
_atom_site_calc_flag
_atom_site_refinement_flags
_atom_site_disorder_assembly
_atom_site_disorder_group
Fe1 Fe 0.27031(5) -0.04146(8) 0.32168(5) 0.0480(3) Uani 1 1 d . A .
S1 S 0.37718(10) 0.10370(15) 0.39790(11) 0.0633(5) Uani 1 1 d . . .
S2 S 0.17451(11) -0.13880(15) 0.37114(11) 0.0625(5) Uani 1 1 d . . .
S3 S 0.26853(13) -0.10818(18) 0.19683(11) 0.0739(6) Uani 1 1 d . . .
N1 N 0.1773(3) 0.1132(4) 0.2635(2) 0.0404(11) Uani 1 1 d . . .
N2 N 0.3508(4) -0.1592(5) 0.3691(4) 0.0642(15) Uani 1 1 d . . .
O1A O 0.4196(16) -0.201(3) 0.377(4) 0.130(12) Uani 0.58(8) 1 d PU A 2
O1B O 0.411(3) -0.188(3) 0.423(3) 0.114(16) Uani 0.42(8) 1 d PU A 1
C1 C 0.1814(3) 0.2148(5) 0.3251(3) 0.0464(14) Uani 1 1 d . . .
H1A H 0.1831 0.1716 0.3740 0.056 Uiso 1 1 calc R . .
H1B H 0.1278 0.2648 0.3027 0.056 Uiso 1 1 calc R . .
C2 C 0.2572(4) 0.3070(5) 0.3502(3) 0.0448(14) Uani 1 1 d . . .
C3 C 0.2381(4) 0.4366(5) 0.3450(4) 0.0579(16) Uani 1 1 d . . .
H3 H 0.1801 0.4638 0.3220 0.069 Uiso 1 1 calc R . .
C4 C 0.3047(5) 0.5272(6) 0.3740(4) 0.0724(19) Uani 1 1 d . . .
H4 H 0.2913 0.6149 0.3715 0.087 Uiso 1 1 calc R . .
C5 C 0.3897(5) 0.4881(6) 0.4062(4) 0.074(2) Uani 1 1 d . . .
H5 H 0.4344 0.5490 0.4254 0.088 Uiso 1 1 calc R . .
C6 C 0.4094(4) 0.3587(6) 0.4103(4) 0.0608(17) Uani 1 1 d . . .
H6 H 0.4677 0.3331 0.4312 0.073 Uiso 1 1 calc R . .
C7 C 0.3447(4) 0.2662(5) 0.3840(3) 0.0485(15) Uani 1 1 d . . .
C8 C 0.0855(3) 0.0610(6) 0.2271(3) 0.0491(15) Uani 1 1 d . . .
H8A H 0.0488 0.1207 0.1853 0.059 Uiso 1 1 calc R . .
H8B H 0.0856 -0.0206 0.2002 0.059 Uiso 1 1 calc R . .
C9 C 0.0460(3) 0.0398(6) 0.2874(3) 0.0479(14) Uani 1 1 d . . .
C10 C -0.0279(4) 0.1122(6) 0.2792(4) 0.0561(16) Uani 1 1 d . . .
H10 H -0.0484 0.1744 0.2381 0.067 Uiso 1 1 calc R . .
C11 C -0.0715(4) 0.0953(7) 0.3297(4) 0.0670(18) Uani 1 1 d . . .
H11 H -0.1208 0.1439 0.3227 0.080 Uiso 1 1 calc R . .
C12 C -0.0393(5) 0.0039(7) 0.3905(5) 0.081(2) Uani 1 1 d . . .
H12 H -0.0676 -0.0103 0.4251 0.097 Uiso 1 1 calc R . .
C13 C 0.0344(4) -0.0675(6) 0.4013(4) 0.0665(18) Uani 1 1 d . . .
H13 H 0.0547 -0.1287 0.4431 0.080 Uiso 1 1 calc R . .
C14 C 0.0792(4) -0.0501(6) 0.3508(4) 0.0531(15) Uani 1 1 d . . .
C15 C 0.1957(4) 0.1766(5) 0.1965(3) 0.0466(14) Uani 1 1 d . . .
H15A H 0.2583 0.1904 0.2164 0.056 Uiso 1 1 calc R . .
H15B H 0.1679 0.2610 0.1856 0.056 Uiso 1 1 calc R . .
C16 C 0.1656(4) 0.1030(6) 0.1169(4) 0.0545(16) Uani 1 1 d . . .
C17 C 0.1088(4) 0.1630(7) 0.0443(4) 0.0680(19) Uani 1 1 d . . .
H17 H 0.0883 0.2458 0.0471 0.082 Uiso 1 1 calc R . .
C18 C 0.0821(4) 0.1030(9) -0.0314(4) 0.083(2) Uani 1 1 d . . .
H18 H 0.0442 0.1439 -0.0790 0.099 Uiso 1 1 calc R . .
C19 C 0.1136(5) -0.0191(9) -0.0338(5) 0.084(2) Uani 1 1 d . . .
H19 H 0.0975 -0.0606 -0.0841 0.101 Uiso 1 1 calc R . .
C20 C 0.1677(4) -0.0807(7) 0.0359(5) 0.074(2) Uani 1 1 d . . .
H20 H 0.1871 -0.1637 0.0322 0.089 Uiso 1 1 calc R . .
C21 C 0.1946(4) -0.0227(6) 0.1124(3) 0.0558(16) Uani 1 1 d . . .
C22 C 0.3589(13) 0.5295(14) 0.2105(9) 0.287(10) Uani 1 1 d . B 3
H22A H 0.4135 0.5618 0.2501 0.431 Uiso 1 1 calc R B 3
H22B H 0.3464 0.4475 0.2285 0.431 Uiso 1 1 calc R B 3
H22C H 0.3131 0.5896 0.2047 0.431 Uiso 1 1 calc R B 3
C23 C 0.4318(11) 0.4223(13) 0.1455(13) 0.293(11) Uani 1 1 d . B 3
H23A H 0.4872 0.4593 0.1802 0.440 Uiso 1 1 calc R B 3
H23B H 0.4325 0.3992 0.0936 0.440 Uiso 1 1 calc R B 3
H23C H 0.4214 0.3464 0.1712 0.440 Uiso 1 1 calc R B 3
C24 C 0.2814(10) 0.4647(19) 0.0820(10) 0.337(14) Uani 1 1 d . B 3
H24A H 0.2378 0.5296 0.0745 0.506 Uiso 1 1 calc R B 3
H24B H 0.2692 0.3896 0.1072 0.506 Uiso 1 1 calc R B 3
H24C H 0.2808 0.4414 0.0297 0.506 Uiso 1 1 calc R B 3
C25 C 0.3824(8) 0.6334(11) 0.0998(9) 0.197(6) Uani 1 1 d . B 3
H25A H 0.4395 0.6643 0.1349 0.296 Uiso 1 1 calc R B 3
H25B H 0.3394 0.6972 0.0967 0.296 Uiso 1 1 calc R B 3
H25C H 0.3800 0.6179 0.0458 0.296 Uiso 1 1 calc R B 3
C26 C 0.3893(7) 0.0720(12) 0.0985(7) 0.164(5) Uani 1 1 d . . .
H26A H 0.3336 0.1037 0.0605 0.246 Uiso 1 1 calc R . .
H26B H 0.3903 -0.0207 0.0951 0.246 Uiso 1 1 calc R . .
H26C H 0.4348 0.1079 0.0852 0.246 Uiso 1 1 calc R . .
N3 N 0.3645(5) 0.5138(8) 0.1329(4) 0.101(2) Uani 1 1 d . . .
O2 O 0.4026(6) 0.1084(8) 0.1783(6) 0.166(3) Uani 1 1 d . . .
H2 H 0.3908 0.0475 0.2014 0.250 Uiso 1 1 calc R . .

loop_
_atom_site_aniso_label
_atom_site_aniso_U_11
_atom_site_aniso_U_22
_atom_site_aniso_U_33
_atom_site_aniso_U_23
_atom_site_aniso_U_13
_atom_site_aniso_U_12
Fe1 0.0468(5) 0.0349(5) 0.0574(5) -0.0012(5) 0.0163(4) -0.0010(4)
S1 0.0426(9) 0.0412(9) 0.0840(13) -0.0040(9) 0.0032(8) 0.0011(8)
S2 0.0616(11) 0.0494(10) 0.0762(12) 0.0148(9) 0.0277(9) -0.0021(8)
S3 0.0912(13) 0.0589(11) 0.0726(13) -0.0106(10) 0.0345(10) 0.0155(10)
N1 0.036(2) 0.037(3) 0.044(3) -0.005(2) 0.012(2) -0.005(2)
N2 0.053(3) 0.036(3) 0.090(5) 0.005(3) 0.015(4) 0.002(3)
O1A 0.074(9) 0.059(10) 0.27(3) 0.036(14) 0.087(14) 0.025(7)
O1B 0.066(19) 0.064(10) 0.15(3) -0.025(13) -0.020(13) 0.017(10)
C1 0.048(3) 0.041(3) 0.048(4) -0.003(3) 0.017(3) 0.004(3)
C2 0.041(3) 0.045(4) 0.045(3) -0.010(3) 0.015(3) -0.008(3)
C3 0.060(4) 0.037(4) 0.069(4) -0.003(3) 0.018(3) 0.008(3)
C4 0.076(5) 0.035(4) 0.096(5) -0.008(4) 0.025(4) -0.005(4)
C5 0.059(5) 0.050(5) 0.096(5) -0.017(4) 0.016(4) -0.017(4)
C6 0.052(4) 0.038(4) 0.077(5) -0.008(3) 0.011(3) -0.010(3)
C7 0.050(4) 0.044(4) 0.046(3) -0.008(3) 0.014(3) -0.006(3)
C8 0.042(3) 0.051(4) 0.044(3) -0.003(3) 0.008(3) -0.010(3)
C9 0.038(3) 0.052(4) 0.045(3) -0.001(3) 0.009(3) -0.010(3)
C10 0.039(3) 0.068(4) 0.051(4) -0.004(3) 0.008(3) -0.006(3)
C11 0.047(4) 0.079(5) 0.077(5) -0.007(4) 0.027(4) -0.006(4)
C12 0.066(5) 0.097(6) 0.090(6) -0.003(5) 0.042(4) -0.010(4)
C13 0.065(4) 0.063(5) 0.069(4) 0.011(4) 0.026(4) -0.014(4)
C14 0.046(3) 0.055(4) 0.060(4) -0.005(3) 0.024(3) -0.013(3)
C15 0.049(3) 0.044(3) 0.046(3) 0.003(3) 0.019(3) -0.003(3)
C16 0.052(4) 0.064(4) 0.052(4) -0.011(4) 0.027(3) -0.012(3)
C17 0.061(4) 0.080(5) 0.059(5) 0.009(4) 0.020(4) 0.003(4)
C18 0.059(5) 0.133(8) 0.047(5) -0.008(5) 0.013(4) -0.017(5)
C19 0.068(5) 0.120(7) 0.066(5) -0.039(5) 0.029(4) -0.017(5)
C20 0.062(4) 0.084(5) 0.076(5) -0.025(5) 0.026(4) -0.004(4)
C21 0.055(4) 0.064(4) 0.049(4) -0.017(3) 0.023(3) -0.011(3)
C22 0.52(3) 0.245(17) 0.209(15) -0.014(14) 0.26(2) -0.01(2)
C23 0.243(18) 0.146(13) 0.56(3) -0.021(17) 0.24(2) 0.040(13)
C24 0.177(13) 0.52(3) 0.220(17) 0.163(19) -0.013(12) -0.165(19)
C25 0.198(13) 0.165(12) 0.278(17) 0.077(12) 0.148(13) 0.014(10)
C26 0.158(10) 0.242(14) 0.146(10) -0.055(10) 0.117(9) -0.047(10)
N3 0.099(5) 0.123(6) 0.098(5) 0.013(5) 0.057(4) 0.022(5)
O2 0.148(6) 0.187(8) 0.199(8) 0.012(7) 0.106(6) -0.022(6)

loop_
_atom_type_symbol
_atom_type_description
_atom_type_scat_dispersion_real
_atom_type_scat_dispersion_imag
_atom_type_scat_source
Fe Fe 0.3463 0.8444 'International Tables Vol C Tables 4.2.6.8 and 6.1.1.4'
S S 0.1246 0.1234 'International Tables Vol C Tables 4.2.6.8 and 6.1.1.4'
N N 0.0061 0.0033 'International Tables Vol C Tables 4.2.6.8 and 6.1.1.4'
O O 0.0106 0.0060 'International Tables Vol C Tables 4.2.6.8 and 6.1.1.4'
C C 0.0033 0.0016 'International Tables Vol C Tables 4.2.6.8 and 6.1.1.4'
H H 0.0000 0.0000 'International Tables Vol C Tables 4.2.6.8 and 6.1.1.4'

loop_
_geom_angle_atom_site_label_1
_geom_angle_atom_site_label_2
_geom_angle_atom_site_label_3
_geom_angle
N2 Fe1 N1 176.3(2)
N2 Fe1 S1 84.70(18)
N1 Fe1 S1 92.07(11)
N2 Fe1 S3 87.9(2)
N1 Fe1 S3 91.91(12)
S1 Fe1 S3 117.55(8)
N2 Fe1 S2 91.71(19)
N1 Fe1 S2 91.61(12)
S1 Fe1 S2 122.80(7)
S3 Fe1 S2 119.33(7)
C7 S1 Fe1 114.7(2)
C14 S2 Fe1 113.8(2)
C21 S3 Fe1 113.8(2)
C15 N1 C1 108.3(4)
C15 N1 C8 108.6(4)
C1 N1 C8 107.6(4)
C15 N1 Fe1 111.2(3)
C1 N1 Fe1 110.7(3)
C8 N1 Fe1 110.4(3)
O1B N2 O1A 46.5(16)
O1B N2 Fe1 147.8(19)
O1A N2 Fe1 145.9(16)
N1 C1 C2 116.3(4)
C3 C2 C7 119.8(5)
C3 C2 C1 116.9(5)
C7 C2 C1 123.0(5)
C2 C3 C4 120.2(6)
C5 C4 C3 120.1(6)
C4 C5 C6 120.0(6)
C5 C6 C7 121.3(6)
C6 C7 C2 118.5(5)
C6 C7 S1 117.5(5)
C2 C7 S1 124.0(4)
C9 C8 N1 114.6(4)
C14 C9 C10 119.0(5)
C14 C9 C8 122.4(5)
C10 C9 C8 118.6(5)
C11 C10 C9 122.9(6)
C12 C11 C10 117.4(6)
C11 C12 C13 121.2(7)
C12 C13 C14 121.6(6)
C9 C14 C13 117.8(6)
C9 C14 S2 123.3(4)
C13 C14 S2 118.9(5)
N1 C15 C16 115.6(4)
C21 C16 C17 118.5(6)
C21 C16 C15 122.2(6)
C17 C16 C15 119.3(6)
C18 C17 C16 122.1(7)
C19 C18 C17 117.8(7)
C20 C19 C18 121.3(7)
C19 C20 C21 121.8(7)
C20 C21 C16 118.4(6)
C20 C21 S3 117.5(5)
C16 C21 S3 124.0(5)
C24 N3 C23 112.0(12)
C24 N3 C22 103.1(11)
C23 N3 C22 106.4(11)
C24 N3 C25 111.0(10)
C23 N3 C25 110.5(9)
C22 N3 C25 113.7(10)

loop_
_geom_bond_atom_site_label_1
_geom_bond_atom_site_label_2
_geom_bond_distance
Fe1 N2 1.756(6)
Fe1 N1 2.178(4)
Fe1 S1 2.3064(17)
Fe1 S3 2.3207(19)
Fe1 S2 2.3493(18)
S1 C7 1.751(6)
S2 C14 1.745(6)
S3 C21 1.750(6)
N1 C15 1.500(6)
N1 C1 1.501(6)
N1 C8 1.504(6)
N2 O1B 1.11(3)
N2 O1A 1.18(2)
C1 C2 1.502(7)
C2 C3 1.372(7)
C2 C7 1.403(7)
C3 C4 1.385(8)
C4 C5 1.361(8)
C5 C6 1.372(8)
C6 C7 1.377(7)
C8 C9 1.493(7)
C9 C14 1.392(8)
C9 C10 1.401(7)
C10 C11 1.383(8)
C11 C12 1.373(9)
C12 C13 1.383(9)
C13 C14 1.400(8)
C15 C16 1.505(7)
C16 C21 1.401(8)
C16 C17 1.402(8)
C17 C18 1.385(9)
C18 C19 1.375(10)
C19 C20 1.362(9)
C20 C21 1.387(8)
C22 N3 1.435(12)
C23 N3 1.418(13)
C24 N3 1.410(14)
C25 N3 1.453(11)
C26 O2 1.400(10)
